data_9000862
loop_
_publ_author_name
'Shen, J.'
'Moore, P. B.'

_publ_section_title
;
 Tornebohmite, RE2Al(OH)[SiO4]2: Crystal structure and genealogy of
 RE(III)Si(IV) <---> Ca(II)P(V) isomorphisms
;
_journal_name_full 'American Mineralogist'
_journal_page_first 1021
_journal_page_last 1028
_journal_volume 67
_journal_year 1982
_chemical_formula_sum 'Al Ce2 H O9 Si2'
_chemical_name_mineral Tornebohmite-(Ce)
_space_group_IT_number 14
_symmetry_space_group_name_Hall '-P 2ybc'
_symmetry_space_group_name_H-M 'P 1 21/c 1'
_cell_angle_alpha 90
_cell_angle_beta 112.04
_cell_angle_gamma 90
_cell_formula_units_Z 4
_cell_length_a 7.383
_cell_length_b 5.673
_cell_length_c 16.937
_cell_volume 657.545
_database_code_amcsd 0000881
_exptl_crystal_density_diffrn 5.135
_cod_original_formula_sum 'Ce2 Si2 Al O9 H'
_cod_database_code 9000862

loop_
_space_group_symop_operation_xyz
x,y,z
x,1/2-y,1/2+z
-x,1/2+y,1/2-z
-x,-y,-z

loop_
_atom_site_aniso_label
_atom_site_aniso_U_11
_atom_site_aniso_U_22
_atom_site_aniso_U_33
_atom_site_aniso_U_12
_atom_site_aniso_U_13
_atom_site_aniso_U_23
Ce1 0.01050 0.00590 0.00730 0.00000 0.00580 0.00010
Ce2 0.01280 0.00900 0.01150 0.00010 0.00880 -0.00020
Si1 0.00970 0.00400 0.00580 0.00100 0.00380 0.00090
Si2 0.00870 0.00480 0.00550 0.00110 0.00320 -0.00020
Al 0.00770 0.00180 0.00370 0.00030 0.00290 -0.00020
O1 0.03450 0.01990 0.02770 0.00960 0.02810 0.00970
O2 0.01500 0.01220 0.01120 -0.00340 0.00080 0.00080
O3 0.01310 0.00650 0.00720 0.00030 0.00460 -0.00080
O4 0.01460 0.00600 0.00680 0.00080 0.00490 0.00080
O5 0.01330 0.01410 0.01020 0.00010 0.00710 -0.00330
O6 0.01040 0.00660 0.00780 -0.00090 0.00420 0.00130
O7 0.01370 0.00460 0.00950 -0.00070 0.00420 -0.00130
O8 0.01090 0.00770 0.00840 -0.00080 0.00170 0.00160
O-H 0.00880 0.00610 0.00780 0.00120 0.00370 0.00010

loop_
_atom_site_label
_atom_site_fract_x
_atom_site_fract_y
_atom_site_fract_z
_atom_site_type_symbol
_atom_site_attached_hydrogens
Ce1 0.81254 0.73320 0.45628 Ce 0
Ce2 0.21935 0.78459 0.36951 Ce 0
Si1 0.52860 0.25070 0.41870 Si 0
Si2 0.93120 0.23890 0.33810 Si 0
Al 0.49290 0.50080 0.25030 Al 0
O1 0.38220 0.21330 0.46650 O 0
O2 0.74880 0.28510 0.48450 O 0
O3 0.50830 0.01200 0.36140 O 0
O4 0.47910 -0.50970 0.36000 O 0
O5 0.04060 0.17330 0.27390 O 0
O6 0.69390 0.25610 0.27650 O 0
O7 0.99880 0.47640 0.39430 O 0
O8 0.98110 0.02340 0.40570 O 0
O-H 0.32390 0.24500 0.21440 O 1

loop_
_cod_changelog_entry_id
_cod_changelog_entry_author
_cod_changelog_entry_date
_cod_changelog_entry_text
1
;cod-tools version 3.8.0
Id: cif_guess_AMCSD_atom_types 9574 2023-05-10 09:00:05Z saulius
;
2023-05-10T18:46:50+03:00
;Derived atom types and hydrogen counts
from atom names that follow the AMCSD naming convention
(Wat == water, O-H == hydroxyl).
;
2
;cod-tools version 3.10.1
Id: cif_fix_AMCSD_aniso_labels 10200 2024-08-01 14:09:44Z saulius
;
2024-08-02T12:19:52+03:00
;Changed the following '_atom_site_aniso_label' values:
'OH' -> 'O-H'
;

loop_
_cod_related_entry_id
_cod_related_entry_database
_cod_related_entry_code
1 AMCSD 0000881
